data_7048850
loop_
_publ_author_name
'Azpeitia, Susan'
'Barqu\'in, Montserrat'
'Mendicute-Fierro, Claudio'
'Huertos, Miguel A.'
'Rodr\'iguez-Di\'eguez, Antonio'
'Seco, Jose M.'
'San Sebastian, Eider'
'Ibarlucea, Lourdes'
'Garralda, Mar\'ia A'

_publ_section_title
;
 (Diphenylphosphino)alkylaldehyde affords hydride- or
 alkyl-[(diphenylphosphino)alkylacyl]rhodium(iii) or
 (diphenylphosphino)alkylester complexes: theoretical and experimental
 diastereoselectivity.
;
_journal_issue 10
_journal_name_full 'Dalton transactions (Cambridge, England : 2003)'
_journal_page_first 3300
_journal_page_last 3313
_journal_paper_doi 10.1039/c8dt04929g
_journal_volume 48
_journal_year 2019
_chemical_formula_moiety 'C52 H42 N2 O2 P2 Rh, C24 H20 B'
_chemical_formula_sum 'C83 H75 B Cl9 N2 O3 P2 Rh'
_chemical_formula_weight 1643.16
_space_group_crystal_system triclinic
_space_group_IT_number 2
_space_group_name_Hall '-P 1'
_space_group_name_H-M_alt 'P -1'
_symmetry_space_group_name_Hall '-P 1'
_symmetry_space_group_name_H-M 'P -1'
_atom_sites_solution_hydrogens mixed
_audit_creation_date 2018-02-08
_audit_creation_method
;
Olex2 1.2
(compiled 2017.03.28 svn.r3405 for OlexSys, GUI svn.r5337)
;
_audit_update_record
;
2018-12-13 deposited with the CCDC.
2019-02-04 downloaded from the CCDC.
;
_cell_angle_alpha 108.514(3)
_cell_angle_beta 93.226(3)
_cell_angle_gamma 94.916(3)
_cell_formula_units_Z 2
_cell_length_a 15.671(3)
_cell_length_b 15.668(3)
_cell_length_c 16.235(4)
_cell_measurement_reflns_used 6837
_cell_measurement_temperature 100(2)
_cell_measurement_theta_max 24.814
_cell_measurement_theta_min 2.422
_cell_volume 3751.3(14)
_computing_cell_refinement 'Bruker ApexII'
_computing_data_collection 'Bruker ApexII'
_computing_data_reduction 'Bruker ApexII'
_computing_molecular_graphics 'Olex2 (Dolomanov et al., 2009)'
_computing_publication_material 'Olex2 (Dolomanov et al., 2009)'
_computing_structure_refinement 'XL (Sheldrick, 2008)'
_diffrn_ambient_temperature 100(2)
_diffrn_measured_fraction_theta_full 0.996
_diffrn_measured_fraction_theta_max 0.911
_diffrn_measurement_device_type 'Bruker D8 Venture'
_diffrn_measurement_method 'Phi and Omega Scans'
_diffrn_radiation_type MoK\a
_diffrn_radiation_wavelength 0.71069
_diffrn_reflns_av_R_equivalents 0.0518
_diffrn_reflns_av_unetI/netI 0.0710
_diffrn_reflns_Laue_measured_fraction_full 0.996
_diffrn_reflns_Laue_measured_fraction_max 0.911
_diffrn_reflns_limit_h_max 19
_diffrn_reflns_limit_h_min -19
_diffrn_reflns_limit_k_max 20
_diffrn_reflns_limit_k_min -20
_diffrn_reflns_limit_l_max 21
_diffrn_reflns_limit_l_min -21
_diffrn_reflns_number 43841
_diffrn_reflns_point_group_measured_fraction_full 0.996
_diffrn_reflns_point_group_measured_fraction_max 0.911
_diffrn_reflns_theta_full 25.240
_diffrn_reflns_theta_max 28.200
_diffrn_reflns_theta_min 1.309
_exptl_absorpt_coefficient_mu 0.643
_exptl_absorpt_correction_T_max 0.7457
_exptl_absorpt_correction_T_min 0.6373
_exptl_absorpt_correction_type multi-scan
_exptl_absorpt_process_details
;
SADABS-2008/1 (Bruker,2008) was used for absorption correction.
wR2(int) was 0.0615 before and 0.0534 after correction.
The Ratio of minimum to maximum transmission is 0.8546.
The \l/2 correction factor is Not present.
;
_exptl_crystal_colour Yellow
_exptl_crystal_density_diffrn 1.455
_exptl_crystal_description Prismatic
_exptl_crystal_F_000 1688
_exptl_crystal_size_max 0.22
_exptl_crystal_size_mid 0.19
_exptl_crystal_size_min 0.17
_refine_diff_density_max 1.246
_refine_diff_density_min -0.514
_refine_diff_density_rms 0.102
_refine_ls_extinction_method none
_refine_ls_goodness_of_fit_ref 1.033
_refine_ls_hydrogen_treatment mixed
_refine_ls_matrix_type full
_refine_ls_number_parameters 761
_refine_ls_number_reflns 16840
_refine_ls_number_restraints 0
_refine_ls_restrained_S_all 1.033
_refine_ls_R_factor_all 0.0762
_refine_ls_R_factor_gt 0.0545
_refine_ls_shift/su_max 0.001
_refine_ls_shift/su_mean 0.000
_refine_ls_structure_factor_coef Fsqd
_refine_ls_weighting_details 'w=1/[\s^2^(Fo^2^)+(0.0717P)^2^+1.6785P] where P=(Fo^2^+2Fc^2^)/3'
_refine_ls_weighting_scheme calc
_refine_ls_wR_factor_gt 0.1338
_refine_ls_wR_factor_ref 0.1478
_reflns_Friedel_coverage 0.000
_reflns_number_gt 12698
_reflns_number_total 16840
_reflns_threshold_expression 'I > 2\s(I)'
_cod_data_source_file c8dt04929g2.cif
_cod_data_source_block Compound5a
_cod_depositor_comments 'Adding full bibliography for 7048850--7048854.cif.'
_cod_original_cell_volume 3751.2(14)
_cod_database_code 7048850
_shelx_shelxl_version_number 2016/6
_shelx_space_group_comment
;
The symmetry employed for this shelxl refinement is uniquely defined
by the following loop, which should always be used as a source of
symmetry information in preference to the above space-group names.
They are only intended as comments.
;
_olex2_refinement_description
;
1. Fixed Uiso
 At 1.2 times of:
  All C(H) groups, All C(H,H) groups
2.a Ternary CH refined with riding coordinates:
 C22(H22)
2.b Secondary CH2 refined with riding coordinates:
 C21(H21A,H21B)
2.c Aromatic/amide H refined with riding coordinates:
 C3(H3), C4(H4), C5(H5), C6(H6), C9(H9), C10(H10), C11(H11), C12(H12),
 C13(H13), C15(H15), C16(H16), C17(H17), C18(H18), C19(H19), C20(H20), C24(H24),
  C25(H25), C26(H26), C27(H27), C28(H28), C30(H30), C31(H31), C32(H32),
 C33(H33), C34(H34), C36(H36), C37(H37), C38(H38), C39(H39), C40(H40), C41(H41),
  C42(H42), C43(H43), C45(H45), C46(H46), C48(H48), C49(H49), C50(H50),
 C54(H54), C55(H55), C56(H56), C57(H57), C58(H58), C60(H60), C61(H61), C62(H62),
  C63(H63), C64(H64), C66(H66), C67(H67), C68(H68), C69(H69), C70(H70),
 C72(H72), C73(H73), C74(H74), C75(H75), C76(H76)
;
_olex2_submission_special_instructions 'No special instructions were received'

loop_
_space_group_symop_operation_xyz
'x, y, z'
'-x, -y, -z'

loop_
_atom_site_label
_atom_site_type_symbol
_atom_site_fract_x
_atom_site_fract_y
_atom_site_fract_z
_atom_site_U_iso_or_equiv
_atom_site_adp_type
_atom_site_occupancy
_atom_site_site_symmetry_order
_atom_site_calc_flag
_atom_site_refinement_flags_posn
Rh1 Rh 0.21455(2) 0.37121(2) 0.27809(2) 0.01690(7) Uani 1 1 d .
P1 P 0.33467(5) 0.44496(6) 0.36501(5) 0.01884(17) Uani 1 1 d .
P2 P 0.07525(5) 0.31596(5) 0.20862(5) 0.01829(17) Uani 1 1 d .
C1 C 0.1762(2) 0.3533(2) 0.3870(2) 0.0211(7) Uani 1 1 d .
C2 C 0.2228(2) 0.4112(2) 0.4733(2) 0.0220(7) Uani 1 1 d .
C3 C 0.1894(2) 0.4150(3) 0.5515(2) 0.0278(8) Uani 1 1 d .
H3 H 0.137132 0.382113 0.551671 0.033 Uiso 1 1 calc R
C4 C 0.2343(2) 0.4682(3) 0.6293(2) 0.0340(9) Uani 1 1 d .
H4 H 0.212129 0.470965 0.681943 0.041 Uiso 1 1 calc R
C5 C 0.3122(2) 0.5172(3) 0.6291(2) 0.0334(9) Uani 1 1 d .
H5 H 0.341975 0.552479 0.681722 0.040 Uiso 1 1 calc R
C6 C 0.3458(2) 0.5143(2) 0.5522(2) 0.0284(8) Uani 1 1 d .
H6 H 0.397901 0.547837 0.552632 0.034 Uiso 1 1 calc R
C7 C 0.3015(2) 0.4608(2) 0.4732(2) 0.0221(7) Uani 1 1 d .
C8 C 0.3785(2) 0.5558(2) 0.3640(2) 0.0236(7) Uani 1 1 d .
C9 C 0.3221(3) 0.6177(2) 0.3576(3) 0.0352(9) Uani 1 1 d .
H9 H 0.263076 0.601520 0.351785 0.042 Uiso 1 1 calc R
C10 C 0.3545(3) 0.7039(3) 0.3598(3) 0.0479(12) Uani 1 1 d .
H10 H 0.316533 0.745145 0.355471 0.058 Uiso 1 1 calc R
C11 C 0.4408(3) 0.7291(3) 0.3683(2) 0.0426(11) Uani 1 1 d .
H11 H 0.461510 0.787072 0.369810 0.051 Uiso 1 1 calc R
C12 C 0.4970(3) 0.6687(3) 0.3745(3) 0.0424(10) Uani 1 1 d .
H12 H 0.555906 0.685896 0.380177 0.051 Uiso 1 1 calc R
C13 C 0.4667(2) 0.5816(2) 0.3724(2) 0.0294(8) Uani 1 1 d .
H13 H 0.505280 0.540896 0.376586 0.035 Uiso 1 1 calc R
C14 C 0.4234(2) 0.3761(2) 0.3509(2) 0.0210(7) Uani 1 1 d .
C15 C 0.4412(2) 0.3258(2) 0.4055(2) 0.0291(8) Uani 1 1 d .
H15 H 0.411775 0.332865 0.454985 0.035 Uiso 1 1 calc R
C16 C 0.5027(3) 0.2652(3) 0.3864(3) 0.0431(10) Uani 1 1 d .
H16 H 0.515387 0.233095 0.424100 0.052 Uiso 1 1 calc R
C17 C 0.5448(3) 0.2524(3) 0.3120(3) 0.0457(11) Uani 1 1 d .
H17 H 0.584666 0.210401 0.298820 0.055 Uiso 1 1 calc R
C18 C 0.5282(2) 0.3017(3) 0.2565(2) 0.0372(9) Uani 1 1 d .
H18 H 0.557563 0.293838 0.206851 0.045 Uiso 1 1 calc R
C19 C 0.4676(2) 0.3625(2) 0.2756(2) 0.0266(8) Uani 1 1 d .
H19 H 0.455805 0.395012 0.238067 0.032 Uiso 1 1 calc R
C20 C -0.1734(2) 0.3045(3) 0.2807(3) 0.0378(9) Uani 1 1 d .
H20 H -0.230181 0.298976 0.257927 0.045 Uiso 1 1 calc R
C21 C -0.1043(2) 0.3183(2) 0.2245(2) 0.0291(8) Uani 1 1 d .
H21A H -0.122134 0.358700 0.193839 0.035 Uiso 1 1 calc R
H21B H -0.098165 0.260598 0.181083 0.035 Uiso 1 1 calc R
C22 C -0.0167(2) 0.3576(2) 0.2748(2) 0.0224(7) Uani 1 1 d .
H22 H -0.013161 0.334887 0.324520 0.027 Uiso 1 1 calc R
C23 C -0.0049(2) 0.4598(2) 0.3123(2) 0.0208(7) Uani 1 1 d .
C24 C -0.0288(2) 0.5147(2) 0.2633(2) 0.0246(7) Uani 1 1 d .
H24 H -0.053872 0.488277 0.206505 0.030 Uiso 1 1 calc R
C25 C -0.0153(2) 0.6078(2) 0.2990(2) 0.0311(8) Uani 1 1 d .
H25 H -0.031256 0.643573 0.265952 0.037 Uiso 1 1 calc R
C26 C 0.0218(2) 0.6488(2) 0.3839(2) 0.0323(9) Uani 1 1 d .
H26 H 0.030767 0.711570 0.407481 0.039 Uiso 1 1 calc R
C27 C 0.0450(2) 0.5958(2) 0.4324(2) 0.0310(8) Uani 1 1 d .
H27 H 0.069928 0.622763 0.489147 0.037 Uiso 1 1 calc R
C28 C 0.0317(2) 0.5020(2) 0.3974(2) 0.0242(7) Uani 1 1 d .
H28 H 0.047364 0.466952 0.431213 0.029 Uiso 1 1 calc R
C29 C 0.0516(2) 0.3389(2) 0.1071(2) 0.0208(7) Uani 1 1 d .
C30 C -0.0047(2) 0.2810(2) 0.0385(2) 0.0251(7) Uani 1 1 d .
H30 H -0.032325 0.228419 0.044150 0.030 Uiso 1 1 calc R
C31 C -0.0199(2) 0.3013(2) -0.0379(2) 0.0293(8) Uani 1 1 d .
H31 H -0.058453 0.263057 -0.082667 0.035 Uiso 1 1 calc R
C32 C 0.0223(2) 0.3782(3) -0.0474(2) 0.0326(9) Uani 1 1 d .
H32 H 0.013347 0.390675 -0.099319 0.039 Uiso 1 1 calc R
C33 C 0.0778(2) 0.4371(3) 0.0202(2) 0.0290(8) Uani 1 1 d .
H33 H 0.106048 0.488902 0.013719 0.035 Uiso 1 1 calc R
C34 C 0.0912(2) 0.4182(2) 0.0976(2) 0.0230(7) Uani 1 1 d .
H34 H 0.126791 0.458788 0.143683 0.028 Uiso 1 1 calc R
C35 C 0.0567(2) 0.1927(2) 0.1766(2) 0.0233(7) Uani 1 1 d .
C36 C 0.0917(2) 0.1411(2) 0.1013(2) 0.0261(7) Uani 1 1 d .
H36 H 0.117409 0.169610 0.065265 0.031 Uiso 1 1 calc R
C37 C 0.0879(2) 0.0473(2) 0.0803(2) 0.0325(8) Uani 1 1 d .
H37 H 0.111451 0.013526 0.030536 0.039 Uiso 1 1 calc R
C38 C 0.0495(3) 0.0045(3) 0.1331(3) 0.0373(9) Uani 1 1 d .
H38 H 0.047101 -0.058064 0.118880 0.045 Uiso 1 1 calc R
C39 C 0.0147(3) 0.0545(2) 0.2072(3) 0.0370(9) Uani 1 1 d .
H39 H -0.012121 0.025329 0.242080 0.044 Uiso 1 1 calc R
C40 C 0.0193(2) 0.1482(2) 0.2299(2) 0.0303(8) Uani 1 1 d .
H40 H -0.002556 0.181401 0.281018 0.036 Uiso 1 1 calc R
C41 C 0.2940(2) 0.4532(2) 0.1380(2) 0.0200(7) Uani 1 1 d .
H41 H 0.276914 0.508134 0.171289 0.024 Uiso 1 1 calc R
C42 C 0.3354(2) 0.4500(2) 0.0633(2) 0.0219(7) Uani 1 1 d .
H42 H 0.344724 0.501723 0.047210 0.026 Uiso 1 1 calc R
C43 C 0.3622(2) 0.3707(2) 0.0140(2) 0.0233(7) Uani 1 1 d .
H43 H 0.388693 0.367422 -0.036587 0.028 Uiso 1 1 calc R
C44 C 0.3491(2) 0.2934(2) 0.0408(2) 0.0208(7) Uani 1 1 d .
C45 C 0.3786(2) 0.2085(2) -0.0041(2) 0.0268(8) Uani 1 1 d .
H45 H 0.405398 0.201832 -0.055062 0.032 Uiso 1 1 calc R
C46 C 0.3683(2) 0.1378(2) 0.0263(2) 0.0259(7) Uani 1 1 d .
H46 H 0.387432 0.083110 -0.004649 0.031 Uiso 1 1 calc R
C47 C 0.3284(2) 0.1453(2) 0.1051(2) 0.0230(7) Uani 1 1 d .
C48 C 0.3191(2) 0.0739(2) 0.1410(2) 0.0285(8) Uani 1 1 d .
H48 H 0.337107 0.017894 0.112412 0.034 Uiso 1 1 calc R
C49 C 0.2829(2) 0.0891(2) 0.2185(2) 0.0308(8) Uani 1 1 d .
H49 H 0.277713 0.043617 0.243896 0.037 Uiso 1 1 calc R
C50 C 0.2539(2) 0.1727(2) 0.2594(2) 0.0262(7) Uani 1 1 d .
H50 H 0.228756 0.181225 0.311558 0.031 Uiso 1 1 calc R
C51 C 0.2983(2) 0.2275(2) 0.1504(2) 0.0200(7) Uani 1 1 d .
C52 C 0.30766(19) 0.3023(2) 0.1172(2) 0.0178(6) Uani 1 1 d .
C53 C 0.3312(2) 0.6522(2) 0.9764(2) 0.0198(7) Uani 1 1 d .
C54 C 0.2535(2) 0.5978(2) 0.9390(2) 0.0230(7) Uani 1 1 d .
H54 H 0.201932 0.618262 0.958560 0.028 Uiso 1 1 calc R
C55 C 0.2514(2) 0.5143(2) 0.8734(2) 0.0261(7) Uani 1 1 d .
H55 H 0.198959 0.480032 0.850556 0.031 Uiso 1 1 calc R
C56 C 0.3263(2) 0.4822(2) 0.8424(2) 0.0244(7) Uani 1 1 d .
H56 H 0.324740 0.426385 0.799021 0.029 Uiso 1 1 calc R
C57 C 0.4040(2) 0.5337(2) 0.8764(2) 0.0255(7) Uani 1 1 d .
H57 H 0.455121 0.512860 0.855843 0.031 Uiso 1 1 calc R
C58 C 0.4053(2) 0.6172(2) 0.9416(2) 0.0251(7) Uani 1 1 d .
H58 H 0.458084 0.651215 0.963079 0.030 Uiso 1 1 calc R
C59 C 0.4240(2) 0.7835(2) 1.1125(2) 0.0213(7) Uani 1 1 d .
C60 C 0.4670(2) 0.7226(2) 1.1419(2) 0.0262(7) Uani 1 1 d .
H60 H 0.445286 0.661793 1.122084 0.031 Uiso 1 1 calc R
C61 C 0.5410(2) 0.7491(3) 1.1998(2) 0.0309(8) Uani 1 1 d .
H61 H 0.568309 0.705890 1.216275 0.037 Uiso 1 1 calc R
C62 C 0.5739(2) 0.8392(3) 1.2327(2) 0.0352(9) Uani 1 1 d .
H62 H 0.622955 0.857223 1.271546 0.042 Uiso 1 1 calc R
C63 C 0.5325(2) 0.9019(3) 1.2067(2) 0.0345(9) Uani 1 1 d .
H63 H 0.553515 0.962886 1.228681 0.041 Uiso 1 1 calc R
C64 C 0.4593(2) 0.8746(2) 1.1478(2) 0.0288(8) Uani 1 1 d .
H64 H 0.432875 0.918240 1.131194 0.035 Uiso 1 1 calc R
C65 C 0.2595(2) 0.7572(2) 1.1180(2) 0.0220(7) Uani 1 1 d .
C66 C 0.2292(2) 0.8392(2) 1.1649(2) 0.0304(8) Uani 1 1 d .
H66 H 0.246863 0.890913 1.151190 0.036 Uiso 1 1 calc R
C67 C 0.1746(2) 0.8471(2) 1.2299(2) 0.0298(8) Uani 1 1 d .
H67 H 0.156114 0.902953 1.258417 0.036 Uiso 1 1 calc R
C68 C 0.1471(2) 0.7719(2) 1.2531(2) 0.0277(8) Uani 1 1 d .
H68 H 0.111388 0.776982 1.297868 0.033 Uiso 1 1 calc R
C69 C 0.1741(2) 0.6895(2) 1.2083(2) 0.0270(8) Uani 1 1 d .
H69 H 0.155230 0.638038 1.221770 0.032 Uiso 1 1 calc R
C70 C 0.2291(2) 0.6833(2) 1.1432(2) 0.0248(7) Uani 1 1 d .
H70 H 0.246835 0.627061 1.114755 0.030 Uiso 1 1 calc R
C71 C 0.3201(2) 0.8197(2) 0.9896(2) 0.0214(7) Uani 1 1 d .
C72 C 0.3890(2) 0.8482(2) 0.9500(2) 0.0268(8) Uani 1 1 d .
H72 H 0.443514 0.834268 0.963109 0.032 Uiso 1 1 calc R
C73 C 0.3799(3) 0.8962(2) 0.8920(2) 0.0306(8) Uani 1 1 d .
H73 H 0.427654 0.913350 0.867082 0.037 Uiso 1 1 calc R
C74 C 0.2999(3) 0.9185(2) 0.8714(2) 0.0328(9) Uani 1 1 d .
H74 H 0.293570 0.950558 0.832428 0.039 Uiso 1 1 calc R
C75 C 0.2295(3) 0.8930(2) 0.9091(2) 0.0319(8) Uani 1 1 d .
H75 H 0.175431 0.908282 0.896185 0.038 Uiso 1 1 calc R
C76 C 0.2401(2) 0.8439(2) 0.9668(2) 0.0257(7) Uani 1 1 d .
H76 H 0.191987 0.826656 0.991235 0.031 Uiso 1 1 calc R
B1 B 0.3332(2) 0.7529(2) 1.0492(2) 0.0217(8) Uani 1 1 d .
N1 N 0.27779(16) 0.38077(17) 0.16375(16) 0.0178(5) Uani 1 1 d .
N2 N 0.26076(17) 0.24044(17) 0.22683(17) 0.0191(6) Uani 1 1 d .
O1 O 0.12036(15) 0.29334(16) 0.38834(15) 0.0274(5) Uani 1 1 d .
O2 O -0.16106(19) 0.3000(2) 0.3527(2) 0.0521(8) Uani 1 1 d .
H H 0.188(3) 0.445(4) 0.306(3) 0.092(18) Uiso 1 1 d .

loop_
_atom_site_aniso_label
_atom_site_aniso_U_11
_atom_site_aniso_U_22
_atom_site_aniso_U_33
_atom_site_aniso_U_23
_atom_site_aniso_U_13
_atom_site_aniso_U_12
Rh1 0.01838(13) 0.01658(13) 0.01540(12) 0.00550(10) -0.00122(9) 0.00050(9)
P1 0.0187(4) 0.0212(4) 0.0157(4) 0.0056(3) -0.0011(3) 0.0001(3)
P2 0.0194(4) 0.0176(4) 0.0165(4) 0.0048(3) -0.0017(3) -0.0006(3)
C1 0.0214(17) 0.0233(17) 0.0185(16) 0.0069(13) -0.0003(13) 0.0030(13)
C2 0.0215(17) 0.0269(18) 0.0173(16) 0.0070(14) -0.0012(13) 0.0035(14)
C3 0.0206(17) 0.042(2) 0.0209(17) 0.0112(16) 0.0002(14) 0.0002(15)
C4 0.0251(19) 0.053(2) 0.0201(18) 0.0072(17) 0.0022(15) 0.0021(17)
C5 0.030(2) 0.047(2) 0.0162(17) 0.0015(16) -0.0033(15) 0.0032(17)
C6 0.0204(17) 0.036(2) 0.0239(18) 0.0043(15) -0.0021(14) 0.0027(15)
C7 0.0199(16) 0.0273(18) 0.0205(16) 0.0088(14) 0.0030(13) 0.0062(14)
C8 0.0308(19) 0.0218(17) 0.0158(16) 0.0054(13) -0.0052(14) -0.0030(14)
C9 0.036(2) 0.0246(19) 0.040(2) 0.0056(16) -0.0073(17) 0.0012(16)
C10 0.067(3) 0.023(2) 0.049(3) 0.0098(19) -0.018(2) -0.001(2)
C11 0.067(3) 0.027(2) 0.030(2) 0.0113(17) -0.014(2) -0.015(2)
C12 0.046(2) 0.048(3) 0.032(2) 0.0193(19) -0.0076(18) -0.022(2)
C13 0.032(2) 0.0295(19) 0.0279(19) 0.0144(16) -0.0044(15) -0.0054(15)
C14 0.0170(16) 0.0220(17) 0.0204(16) 0.0028(13) -0.0014(13) 0.0008(13)
C15 0.032(2) 0.0296(19) 0.0249(18) 0.0070(15) 0.0023(15) 0.0074(16)
C16 0.054(3) 0.044(2) 0.035(2) 0.0135(19) 0.003(2) 0.021(2)
C17 0.038(2) 0.047(3) 0.042(2) -0.002(2) -0.0024(19) 0.023(2)
C18 0.0222(19) 0.050(2) 0.029(2) -0.0023(18) 0.0040(16) 0.0034(17)
C19 0.0180(17) 0.035(2) 0.0224(17) 0.0055(15) -0.0042(14) -0.0033(14)
C20 0.0231(19) 0.033(2) 0.055(3) 0.012(2) 0.0022(18) 0.0007(16)
C21 0.0249(18) 0.0266(19) 0.0301(19) 0.0028(15) -0.0011(15) -0.0004(15)
C22 0.0207(17) 0.0253(18) 0.0203(16) 0.0066(14) 0.0013(13) 0.0014(13)
C23 0.0162(16) 0.0227(17) 0.0224(16) 0.0054(13) 0.0047(13) 0.0021(13)
C24 0.0259(18) 0.0274(18) 0.0213(17) 0.0079(14) 0.0074(14) 0.0033(14)
C25 0.034(2) 0.029(2) 0.037(2) 0.0171(17) 0.0134(17) 0.0072(16)
C26 0.034(2) 0.0220(18) 0.036(2) 0.0026(16) 0.0150(17) -0.0024(15)
C27 0.030(2) 0.033(2) 0.0236(18) 0.0006(15) 0.0068(15) -0.0013(16)
C28 0.0229(17) 0.0293(19) 0.0221(17) 0.0094(14) 0.0063(14) 0.0045(14)
C29 0.0181(16) 0.0271(18) 0.0162(15) 0.0051(13) 0.0013(13) 0.0045(13)
C30 0.0216(17) 0.0290(19) 0.0218(17) 0.0044(14) -0.0014(14) 0.0045(14)
C31 0.0279(19) 0.031(2) 0.0234(18) 0.0017(15) -0.0057(15) 0.0049(15)
C32 0.038(2) 0.043(2) 0.0207(18) 0.0137(16) 0.0012(16) 0.0134(18)
C33 0.0274(19) 0.034(2) 0.033(2) 0.0191(17) 0.0070(16) 0.0074(15)
C34 0.0191(16) 0.0258(18) 0.0244(17) 0.0084(14) -0.0009(13) 0.0041(14)
C35 0.0209(17) 0.0202(17) 0.0255(18) 0.0055(14) -0.0067(14) -0.0022(13)
C36 0.0237(18) 0.0261(18) 0.0261(18) 0.0060(15) -0.0020(14) 0.0013(14)
C37 0.034(2) 0.0236(19) 0.034(2) 0.0011(16) -0.0019(17) 0.0056(16)
C38 0.040(2) 0.0193(18) 0.048(2) 0.0068(17) -0.0034(19) -0.0013(16)
C39 0.040(2) 0.0233(19) 0.046(2) 0.0113(17) 0.0002(19) -0.0066(17)
C40 0.033(2) 0.0266(19) 0.0303(19) 0.0097(15) 0.0002(16) -0.0054(15)
C41 0.0206(16) 0.0175(16) 0.0229(16) 0.0082(13) -0.0007(13) 0.0022(13)
C42 0.0227(17) 0.0223(17) 0.0236(17) 0.0115(14) 0.0012(14) 0.0022(13)
C43 0.0199(17) 0.0297(19) 0.0209(17) 0.0094(14) 0.0014(13) 0.0020(14)
C44 0.0177(16) 0.0219(17) 0.0207(16) 0.0052(13) -0.0007(13) -0.0011(13)
C45 0.0211(17) 0.0281(19) 0.0265(18) 0.0017(15) 0.0059(14) 0.0023(14)
C46 0.0234(18) 0.0194(17) 0.0285(18) -0.0022(14) 0.0021(14) 0.0063(14)
C47 0.0188(16) 0.0209(17) 0.0270(18) 0.0052(14) -0.0015(14) 0.0013(13)
C48 0.0239(18) 0.0177(17) 0.043(2) 0.0080(15) 0.0000(16) 0.0038(14)
C49 0.038(2) 0.0184(17) 0.037(2) 0.0127(15) -0.0053(17) 0.0015(15)
C50 0.0259(18) 0.0248(18) 0.0291(18) 0.0122(15) -0.0030(15) -0.0005(14)
C51 0.0154(15) 0.0209(16) 0.0208(16) 0.0046(13) -0.0048(13) -0.0005(12)
C52 0.0150(15) 0.0170(15) 0.0203(16) 0.0054(13) -0.0029(12) 0.0017(12)
C53 0.0266(17) 0.0175(16) 0.0186(16) 0.0103(13) 0.0025(13) 0.0033(13)
C54 0.0234(17) 0.0237(17) 0.0243(17) 0.0116(14) -0.0032(14) 0.0043(14)
C55 0.0282(19) 0.0231(18) 0.0253(18) 0.0081(14) -0.0056(15) -0.0023(14)
C56 0.036(2) 0.0177(16) 0.0171(16) 0.0036(13) 0.0002(14) 0.0008(14)
C57 0.0305(19) 0.0229(17) 0.0243(18) 0.0080(14) 0.0067(15) 0.0058(14)
C58 0.0256(18) 0.0233(18) 0.0267(18) 0.0089(14) 0.0050(14) -0.0005(14)
C59 0.0246(17) 0.0226(17) 0.0167(16) 0.0051(13) 0.0052(13) 0.0052(14)
C60 0.0276(18) 0.0271(18) 0.0238(18) 0.0082(15) 0.0051(14) 0.0007(15)
C61 0.0273(19) 0.044(2) 0.0268(19) 0.0169(17) 0.0032(15) 0.0095(17)
C62 0.0239(19) 0.047(2) 0.027(2) 0.0036(17) -0.0062(15) 0.0021(17)
C63 0.0268(19) 0.033(2) 0.034(2) -0.0009(17) -0.0053(16) 0.0030(16)
C64 0.0268(19) 0.0240(18) 0.033(2) 0.0057(15) 0.0003(15) 0.0049(15)
C65 0.0212(17) 0.0241(17) 0.0190(16) 0.0062(13) -0.0047(13) 0.0003(13)
C66 0.032(2) 0.0220(18) 0.033(2) 0.0042(15) 0.0092(16) -0.0036(15)
C67 0.0266(19) 0.0283(19) 0.0288(19) 0.0013(15) 0.0072(15) -0.0005(15)
C68 0.0234(18) 0.040(2) 0.0188(17) 0.0089(15) 0.0006(14) 0.0025(15)
C69 0.0253(18) 0.035(2) 0.0252(18) 0.0168(16) 0.0002(14) 0.0036(15)
C70 0.0278(18) 0.0260(18) 0.0248(17) 0.0140(15) 0.0003(14) 0.0055(14)
C71 0.0227(17) 0.0164(16) 0.0217(16) 0.0021(13) -0.0016(13) 0.0015(13)
C72 0.0319(19) 0.0210(17) 0.0277(18) 0.0063(14) 0.0060(15) 0.0079(15)
C73 0.042(2) 0.0228(18) 0.0276(19) 0.0081(15) 0.0121(16) 0.0025(16)
C74 0.053(2) 0.0177(17) 0.0275(19) 0.0074(15) -0.0026(17) 0.0060(16)
C75 0.037(2) 0.0245(19) 0.031(2) 0.0049(16) -0.0067(16) 0.0071(16)
C76 0.0222(17) 0.0225(17) 0.0304(19) 0.0070(15) 0.0007(14) -0.0014(14)
B1 0.025(2) 0.0169(18) 0.0224(19) 0.0061(15) 0.0011(15) 0.0016(15)
N1 0.0189(13) 0.0181(13) 0.0159(13) 0.0053(11) -0.0029(11) 0.0027(11)
N2 0.0208(14) 0.0140(13) 0.0211(14) 0.0054(11) -0.0030(11) -0.0013(11)
O1 0.0312(14) 0.0270(13) 0.0231(12) 0.0098(10) -0.0014(10) -0.0057(11)
O2 0.0436(18) 0.067(2) 0.0477(19) 0.0247(17) 0.0048(15) -0.0102(15)

loop_
_atom_type_symbol
_atom_type_description
_atom_type_scat_dispersion_real
_atom_type_scat_dispersion_imag
_atom_type_scat_source
C C 0.0033 0.0016 'International Tables Vol C Tables 4.2.6.8 and 6.1.1.4'
H H 0.0000 0.0000 'International Tables Vol C Tables 4.2.6.8 and 6.1.1.4'
B B 0.0013 0.0007 'International Tables Vol C Tables 4.2.6.8 and 6.1.1.4'
N N 0.0061 0.0033 'International Tables Vol C Tables 4.2.6.8 and 6.1.1.4'
O O 0.0106 0.0060 'International Tables Vol C Tables 4.2.6.8 and 6.1.1.4'
P P 0.1023 0.0942 'International Tables Vol C Tables 4.2.6.8 and 6.1.1.4'
Cl Cl 0.1484 0.1585 'International Tables Vol C Tables 4.2.6.8 and 6.1.1.4'
Rh Rh -1.1178 0.9187 'International Tables Vol C Tables 4.2.6.8 and 6.1.1.4'

loop_
_geom_angle_atom_site_label_1
_geom_angle_atom_site_label_2
_geom_angle_atom_site_label_3
_geom_angle
P1 Rh1 P2 168.39(3)
C1 Rh1 P1 83.89(10)
C1 Rh1 P2 89.66(10)
C1 Rh1 N1 169.62(11)
C1 Rh1 N2 95.90(12)
N1 Rh1 P1 89.67(7)
N1 Rh1 P2 98.00(7)
N2 Rh1 P1 97.81(7)
N2 Rh1 P2 92.44(7)
N2 Rh1 N1 76.87(10)
C7 P1 Rh1 102.61(11)
C7 P1 C8 106.41(15)
C7 P1 C14 107.67(15)
C8 P1 Rh1 120.65(11)
C14 P1 Rh1 112.32(11)
C14 P1 C8 106.36(16)
C22 P2 Rh1 116.09(11)
C29 P2 Rh1 115.46(11)
C29 P2 C22 104.02(15)
C29 P2 C35 103.44(15)
C35 P2 Rh1 111.70(11)
C35 P2 C22 104.79(15)
C2 C1 Rh1 118.6(2)
O1 C1 Rh1 124.0(2)
O1 C1 C2 117.2(3)
C3 C2 C1 121.2(3)
C3 C2 C7 120.1(3)
C7 C2 C1 118.6(3)
C4 C3 C2 119.5(3)
C3 C4 C5 120.3(3)
C6 C5 C4 120.8(3)
C5 C6 C7 119.6(3)
C2 C7 P1 113.3(2)
C6 C7 P1 127.1(3)
C6 C7 C2 119.6(3)
C9 C8 P1 118.9(3)
C9 C8 C13 119.0(3)
C13 C8 P1 122.1(3)
C10 C9 C8 119.7(4)
C11 C10 C9 121.1(4)
C10 C11 C12 119.8(4)
C11 C12 C13 120.6(4)
C8 C13 C12 119.8(4)
C15 C14 P1 122.0(3)
C15 C14 C19 118.5(3)
C19 C14 P1 118.9(3)
C16 C15 C14 120.4(3)
C17 C16 C15 120.2(4)
C16 C17 C18 120.5(4)
C19 C18 C17 119.4(4)
C18 C19 C14 121.0(3)
O2 C20 C21 125.0(4)
C20 C21 C22 114.0(3)
C21 C22 P2 112.3(2)
C23 C22 P2 110.2(2)
C23 C22 C21 114.2(3)
C24 C23 C22 121.9(3)
C28 C23 C22 120.0(3)
C28 C23 C24 118.1(3)
C25 C24 C23 120.3(3)
C24 C25 C26 120.8(3)
C27 C26 C25 119.3(3)
C26 C27 C28 120.5(3)
C27 C28 C23 121.0(3)
C30 C29 P2 122.9(3)
C34 C29 P2 118.5(2)
C34 C29 C30 118.6(3)
C31 C30 C29 120.6(3)
C32 C31 C30 120.0(3)
C31 C32 C33 120.3(3)
C32 C33 C34 119.7(3)
C33 C34 C29 120.7(3)
C36 C35 P2 118.4(3)
C40 C35 P2 122.4(3)
C40 C35 C36 118.6(3)
C37 C36 C35 120.2(3)
C38 C37 C36 120.3(4)
C37 C38 C39 120.0(4)
C38 C39 C40 120.5(4)
C39 C40 C35 120.4(4)
N1 C41 C42 122.9(3)
C43 C42 C41 119.7(3)
C42 C43 C44 119.1(3)
C43 C44 C45 123.3(3)
C52 C44 C43 117.8(3)
C52 C44 C45 118.9(3)
C46 C45 C44 121.2(3)
C45 C46 C47 121.3(3)
C48 C47 C46 123.2(3)
C51 C47 C46 119.0(3)
C51 C47 C48 117.8(3)
C49 C48 C47 118.7(3)
C48 C49 C50 120.1(3)
N2 C50 C49 122.6(3)
C47 C51 C52 119.7(3)
N2 C51 C47 122.5(3)
N2 C51 C52 117.8(3)
C44 C52 C51 119.9(3)
N1 C52 C44 122.6(3)
N1 C52 C51 117.5(3)
C54 C53 B1 122.1(3)
C58 C53 C54 115.0(3)
C58 C53 B1 122.7(3)
C55 C54 C53 122.2(3)
C56 C55 C54 120.5(3)
C55 C56 C57 119.4(3)
C56 C57 C58 119.6(3)
C57 C58 C53 123.3(3)
C60 C59 C64 115.0(3)
C60 C59 B1 122.6(3)
C64 C59 B1 122.1(3)
C61 C60 C59 122.9(3)
C62 C61 C60 120.3(3)
C63 C62 C61 118.7(3)
C62 C63 C64 120.5(4)
C63 C64 C59 122.5(3)
C66 C65 B1 121.9(3)
C70 C65 C66 114.0(3)
C70 C65 B1 123.7(3)
C67 C66 C65 123.5(3)
C66 C67 C68 120.2(3)
C69 C68 C67 118.5(3)
C68 C69 C70 120.2(3)
C69 C70 C65 123.5(3)
C72 C71 C76 114.9(3)
C72 C71 B1 120.8(3)
C76 C71 B1 124.0(3)
C73 C72 C71 123.2(3)
C74 C73 C72 120.0(3)
C73 C74 C75 119.5(3)
C74 C75 C76 119.5(3)
C75 C76 C71 122.9(3)
C53 B1 C59 112.4(3)
C53 B1 C65 112.6(3)
C53 B1 C71 103.5(3)
C59 B1 C71 111.7(3)
C65 B1 C59 103.6(3)
C65 B1 C71 113.2(3)
C41 N1 Rh1 128.8(2)
C41 N1 C52 117.8(3)
C52 N1 Rh1 113.4(2)
C50 N2 Rh1 127.5(2)
C50 N2 C51 118.3(3)
C51 N2 Rh1 114.2(2)

loop_
_geom_bond_atom_site_label_1
_geom_bond_atom_site_label_2
_geom_bond_distance
Rh1 P1 2.2720(9)
Rh1 P2 2.3591(9)
Rh1 C1 1.992(3)
Rh1 N1 2.193(3)
Rh1 N2 2.157(3)
P1 C7 1.807(3)
P1 C8 1.817(3)
P1 C14 1.813(3)
P2 C22 1.883(3)
P2 C29 1.820(3)
P2 C35 1.826(3)
C1 C2 1.511(4)
C1 O1 1.234(4)
C2 C3 1.386(4)
C2 C7 1.400(4)
C3 C4 1.384(5)
C4 C5 1.386(5)
C5 C6 1.372(5)
C6 C7 1.396(5)
C8 C9 1.391(5)
C8 C13 1.393(5)
C9 C10 1.390(5)
C10 C11 1.364(6)
C11 C12 1.369(6)
C12 C13 1.396(5)
C14 C15 1.391(5)
C14 C19 1.406(5)
C15 C16 1.390(5)
C16 C17 1.376(6)
C17 C18 1.389(6)
C18 C19 1.381(5)
C20 C21 1.500(5)
C20 O2 1.199(5)
C21 C22 1.529(5)
C22 C23 1.513(4)
C23 C24 1.404(5)
C23 C28 1.392(5)
C24 C25 1.380(5)
C25 C26 1.390(5)
C26 C27 1.370(5)
C27 C28 1.388(5)
C29 C30 1.397(4)
C29 C34 1.397(5)
C30 C31 1.388(5)
C31 C32 1.381(5)
C32 C33 1.388(5)
C33 C34 1.388(5)
C35 C36 1.405(5)
C35 C40 1.396(5)
C36 C37 1.394(5)
C37 C38 1.379(5)
C38 C39 1.381(6)
C39 C40 1.388(5)
C41 C42 1.397(4)
C41 N1 1.339(4)
C42 C43 1.362(5)
C43 C44 1.414(4)
C44 C45 1.429(5)
C44 C52 1.405(4)
C45 C46 1.349(5)
C46 C47 1.431(5)
C47 C48 1.417(5)
C47 C51 1.401(4)
C48 C49 1.369(5)
C49 C50 1.395(5)
C50 N2 1.328(4)
C51 C52 1.438(4)
C51 N2 1.367(4)
C52 N1 1.361(4)
C53 C54 1.410(5)
C53 C58 1.398(5)
C53 B1 1.640(5)
C54 C55 1.397(5)
C55 C56 1.375(5)
C56 C57 1.382(5)
C57 C58 1.395(5)
C59 C60 1.399(5)
C59 C64 1.408(5)
C59 B1 1.648(5)
C60 C61 1.395(5)
C61 C62 1.382(5)
C62 C63 1.381(5)
C63 C64 1.394(5)
C65 C66 1.408(5)
C65 C70 1.401(5)
C65 B1 1.641(5)
C66 C67 1.378(5)
C67 C68 1.388(5)
C68 C69 1.381(5)
C69 C70 1.386(5)
C71 C72 1.399(5)
C71 C76 1.404(5)
C71 B1 1.653(5)
C72 C73 1.387(5)
C73 C74 1.381(5)
C74 C75 1.382(5)
C75 C76 1.400(5)
